data_7048115
loop_
_publ_author_name
'Ezenwa, Tagbo Emmanuel'
'McNaughter, Paul D.'
'Raftery, James'
'Lewis, David J.'
'O'Brien, Paul'

_publ_section_title
;
 Full compositional control of PbS<sub>x</sub>Se<sub>1-x</sub> thin films
 by the use of acylchalcogourato lead(ii) complexes as precursors for
 AACVD.
;
_journal_issue 47
_journal_name_full 'Dalton transactions (Cambridge, England : 2003)'
_journal_page_first 16938
_journal_page_last 16943
_journal_paper_doi 10.1039/c8dt03443e
_journal_volume 47
_journal_year 2018
_chemical_formula_sum 'C32 H34 N4 O2 Pb S2'
_chemical_formula_weight 777.94
_chemical_name_systematic 'bis[N,N-diethyl-N`-2-naphthoylthioureato] lead(II)'
_space_group_IT_number 14
_space_group_name_Hall '-P 2ybc'
_space_group_name_H-M_alt 'P 1 21/c 1'
_symmetry_cell_setting monoclinic
_symmetry_space_group_name_Hall '-P 2ybc'
_symmetry_space_group_name_H-M 'P 1 21/c 1'
_atom_sites_solution_hydrogens geom
_atom_sites_solution_primary direct
_atom_sites_solution_secondary difmap
_audit_creation_method SHELXL-97
_audit_update_record
;
2018-08-22 deposited with the CCDC.
2018-09-26 downloaded from the CCDC.
;
_cell_angle_alpha 90.00
_cell_angle_beta 98.916(2)
_cell_angle_gamma 90.00
_cell_formula_units_Z 4
_cell_length_a 10.6970(3)
_cell_length_b 10.8385(4)
_cell_length_c 26.5087(9)
_cell_measurement_reflns_used 9525
_cell_measurement_temperature 100(2)
_cell_measurement_theta_max 72.51
_cell_measurement_theta_min 3.38
_cell_volume 3036.27(18)
_computing_cell_refinement 'Bruker SAINT'
_computing_data_collection 'Bruker APEX2'
_computing_data_reduction 'Bruker SAINT'
_computing_molecular_graphics 'Bruker SHELXTL'
_computing_publication_material 'Bruker SHELXTL'
_computing_structure_refinement 'SHELXL-97 (Sheldrick, 2008)'
_computing_structure_solution 'SHELXS-97 (Sheldrick, 2008)'
_diffrn_ambient_temperature 100(2)
_diffrn_measured_fraction_theta_full 0.976
_diffrn_measured_fraction_theta_max 0.960
_diffrn_measurement_device_type 'Bruker APEX-II CCD'
_diffrn_measurement_method '\f and \w scans'
_diffrn_radiation_monochromator graphite
_diffrn_radiation_source 'fine-focus sealed tube'
_diffrn_radiation_type CuK\a
_diffrn_radiation_wavelength 1.54178
_diffrn_reflns_av_R_equivalents 0.0352
_diffrn_reflns_av_sigmaI/netI 0.0380
_diffrn_reflns_limit_h_max 13
_diffrn_reflns_limit_h_min -13
_diffrn_reflns_limit_k_max 10
_diffrn_reflns_limit_k_min -12
_diffrn_reflns_limit_l_max 32
_diffrn_reflns_limit_l_min -32
_diffrn_reflns_number 17369
_diffrn_reflns_theta_full 66.60
_diffrn_reflns_theta_max 72.53
_diffrn_reflns_theta_min 3.38
_exptl_absorpt_coefficient_mu 12.376
_exptl_absorpt_correction_T_max 0.3182
_exptl_absorpt_correction_T_min 0.200522
_exptl_absorpt_correction_type multi-scan
_exptl_absorpt_process_details SADABS
_exptl_crystal_colour white
_exptl_crystal_density_diffrn 1.702
_exptl_crystal_density_method 'not measured'
_exptl_crystal_description block
_exptl_crystal_F_000 1536
_exptl_crystal_size_max 0.18
_exptl_crystal_size_mid 0.15
_exptl_crystal_size_min 0.12
_refine_diff_density_max 1.845
_refine_diff_density_min -1.397
_refine_diff_density_rms 0.174
_refine_ls_extinction_method none
_refine_ls_goodness_of_fit_ref 1.151
_refine_ls_hydrogen_treatment constr
_refine_ls_matrix_type full
_refine_ls_number_parameters 385
_refine_ls_number_reflns 5789
_refine_ls_number_restraints 2
_refine_ls_restrained_S_all 1.151
_refine_ls_R_factor_all 0.0388
_refine_ls_R_factor_gt 0.0348
_refine_ls_shift/su_max 0.002
_refine_ls_shift/su_mean 0.000
_refine_ls_structure_factor_coef Fsqd
_refine_ls_weighting_details 'calc w=1/[\s^2^(Fo^2^)+(0.0482P)^2^+7.2314P] where P=(Fo^2^+2Fc^2^)/3'
_refine_ls_weighting_scheme calc
_refine_ls_wR_factor_gt 0.0916
_refine_ls_wR_factor_ref 0.0938
_reflns_number_gt 5307
_reflns_number_total 5789
_reflns_threshold_expression >2sigma(I)
_cod_data_source_file c8dt03443e2.cif
_cod_data_source_block s3735ma
_cod_depositor_comments
;
The following automatic conversions were performed:

'_symmetry_cell_setting' value 'Monoclinic' changed to 'monoclinic'
according to
/home/data/users/saulius/crontab/automatic-downloads/rss-feeds/RSC/lib/dictionaries/cif_core.dic
dictionary named 'cif_core.dic' version 2.4.2 from 2011-04-26.

Automatic conversion script
Id: cif_fix_values 4973 2017-02-22 13:04:09Z antanas 

 Adding full bibliography for 7048115.cif.
;
_cod_original_cell_volume 3036.27(17)
_cod_original_sg_symbol_H-M P2(1)/c
_cod_database_code 7048115

loop_
_symmetry_equiv_pos_as_xyz
'x, y, z'
'-x, y+1/2, -z+1/2'
'-x, -y, -z'
'x, -y-1/2, z-1/2'

loop_
_atom_site_label
_atom_site_type_symbol
_atom_site_fract_x
_atom_site_fract_y
_atom_site_fract_z
_atom_site_U_iso_or_equiv
_atom_site_adp_type
_atom_site_occupancy
_atom_site_symmetry_multiplicity
_atom_site_calc_flag
_atom_site_refinement_flags
_atom_site_disorder_assembly
_atom_site_disorder_group
C1 C 0.1814(4) 0.5593(5) 0.16288(19) 0.0174(9) Uani 1 1 d . . .
C2 C 0.1951(4) 0.5235(5) 0.21298(19) 0.0182(9) Uani 1 1 d . . .
H2 H 0.2391 0.4494 0.2233 0.022 Uiso 1 1 calc R . .
C3 C 0.1444(5) 0.5960(4) 0.24972(19) 0.0168(9) Uani 1 1 d . . .
C4 C 0.1530(5) 0.5603(5) 0.3020(2) 0.0247(11) Uani 1 1 d . . .
H4 H 0.1960 0.4863 0.3133 0.030 Uiso 1 1 calc R . .
C5 C 0.1004(6) 0.6309(6) 0.3361(2) 0.0318(12) Uani 1 1 d . . .
H5 H 0.1055 0.6048 0.3705 0.038 Uiso 1 1 calc R . .
C6 C 0.0383(5) 0.7429(5) 0.3198(2) 0.0260(11) Uani 1 1 d . . .
H6 H 0.0034 0.7926 0.3437 0.031 Uiso 1 1 calc R . .
C7 C 0.0285(5) 0.7796(5) 0.2706(2) 0.0210(10) Uani 1 1 d . . .
H7 H -0.0136 0.8547 0.2602 0.025 Uiso 1 1 calc R . .
C8 C 0.0804(4) 0.7070(4) 0.23381(19) 0.0173(9) Uani 1 1 d . . .
C9 C 0.0679(5) 0.7412(5) 0.18207(19) 0.0209(10) Uani 1 1 d . . .
H9 H 0.0245 0.8152 0.1711 0.025 Uiso 1 1 calc R . .
C10 C 0.1167(5) 0.6705(5) 0.14755(19) 0.0218(10) Uani 1 1 d . . .
H10 H 0.1073 0.6958 0.1128 0.026 Uiso 1 1 calc R . .
C11 C 0.2410(4) 0.4887(5) 0.12440(19) 0.0177(9) Uani 1 1 d . . .
C12 C 0.3786(5) 0.3274(5) 0.1136(2) 0.0249(11) Uani 1 1 d . A .
C15 C 0.2381(6) 0.1461(6) 0.1078(2) 0.0338(13) Uani 1 1 d . A .
H15A H 0.1742 0.2092 0.1128 0.041 Uiso 1 1 calc R . .
H15B H 0.2068 0.1013 0.0758 0.041 Uiso 1 1 calc R . .
C16 C 0.2518(6) 0.0585(6) 0.1508(3) 0.0387(15) Uani 1 1 d . . .
H16A H 0.3005 -0.0133 0.1427 0.058 Uiso 1 1 calc R . .
H16B H 0.1679 0.0319 0.1569 0.058 Uiso 1 1 calc R . .
H16C H 0.2962 0.0989 0.1816 0.058 Uiso 1 1 calc R . .
C17 C 0.8196(4) 0.7484(5) 0.04757(17) 0.0173(9) Uani 1 1 d . . .
C18 C 0.8856(5) 0.8566(5) 0.0655(2) 0.0213(10) Uani 1 1 d . . .
H18 H 0.8534 0.9076 0.0896 0.026 Uiso 1 1 calc R . .
C19 C 0.9954(5) 0.8888(5) 0.0484(2) 0.0242(11) Uani 1 1 d . . .
H19 H 1.0369 0.9632 0.0601 0.029 Uiso 1 1 calc R . .
C20 C 1.0484(5) 0.8132(5) 0.0134(2) 0.0219(10) Uani 1 1 d . . .
C21 C 1.1646(5) 0.8402(5) -0.0044(2) 0.0261(11) Uani 1 1 d . . .
H21 H 1.2104 0.9124 0.0075 0.031 Uiso 1 1 calc R . .
C22 C 1.2103(5) 0.7660(6) -0.0375(2) 0.0289(12) Uani 1 1 d . . .
H22 H 1.2873 0.7867 -0.0491 0.035 Uiso 1 1 calc R . .
C23 C 1.1450(5) 0.6563(6) -0.0556(2) 0.0252(11) Uani 1 1 d . . .
H23 H 1.1795 0.6031 -0.0784 0.030 Uiso 1 1 calc R . .
C24 C 1.0325(5) 0.6280(5) -0.04012(18) 0.0220(10) Uani 1 1 d . . .
H24 H 0.9879 0.5560 -0.0529 0.026 Uiso 1 1 calc R . .
C25 C 0.9815(4) 0.7052(5) -0.00504(17) 0.0171(9) Uani 1 1 d . . .
C26 C 0.8667(4) 0.6764(5) 0.01234(18) 0.0174(9) Uani 1 1 d . . .
H26 H 0.8208 0.6053 -0.0007 0.021 Uiso 1 1 calc R . .
C27 C 0.7033(4) 0.7096(5) 0.06874(19) 0.0177(9) Uani 1 1 d . . .
C28 C 0.5835(4) 0.7436(4) 0.13408(18) 0.0166(9) Uani 1 1 d . A .
C29 C 0.7315(4) 0.6899(5) 0.2098(2) 0.0208(10) Uani 1 1 d . . .
H29A H 0.7351 0.7114 0.2463 0.025 Uiso 1 1 calc R . .
H29B H 0.7914 0.7445 0.1954 0.025 Uiso 1 1 calc R . .
C30 C 0.7731(5) 0.5571(5) 0.2057(3) 0.0312(13) Uani 1 1 d . . .
H30A H 0.7098 0.5020 0.2166 0.047 Uiso 1 1 calc R . .
H30B H 0.8547 0.5446 0.2276 0.047 Uiso 1 1 calc R . .
H30C H 0.7818 0.5388 0.1702 0.047 Uiso 1 1 calc R . .
C31 C 0.4990(5) 0.6886(5) 0.2123(2) 0.0230(10) Uani 1 1 d . . .
H31A H 0.5238 0.6196 0.2363 0.028 Uiso 1 1 calc R . .
H31B H 0.4226 0.6627 0.1887 0.028 Uiso 1 1 calc R . .
C32 C 0.4668(5) 0.8004(6) 0.2424(2) 0.0313(12) Uani 1 1 d . . .
H32A H 0.5437 0.8308 0.2637 0.047 Uiso 1 1 calc R . .
H32B H 0.4044 0.7772 0.2641 0.047 Uiso 1 1 calc R . .
H32C H 0.4317 0.8655 0.2187 0.047 Uiso 1 1 calc R . .
N1 N 0.2944(4) 0.3837(4) 0.13938(17) 0.0239(9) Uani 1 1 d . . .
N2 N 0.3605(5) 0.2093(5) 0.10246(19) 0.0305(11) Uani 1 1 d . . .
N3 N 0.6878(4) 0.7615(4) 0.11184(15) 0.0191(8) Uani 1 1 d . . .
N4 N 0.6024(4) 0.7128(4) 0.18279(16) 0.0161(8) Uani 1 1 d . . .
O1 O 0.2300(3) 0.5330(4) 0.07936(13) 0.0207(7) Uani 1 1 d . . .
O2 O 0.6349(3) 0.6238(3) 0.04505(14) 0.0210(7) Uani 1 1 d . . .
Pb1 Pb 0.407343(16) 0.584667(17) 0.038383(6) 0.01678(8) Uani 1 1 d . . .
S1 S 0.51456(11) 0.40382(11) 0.10113(5) 0.0198(2) Uani 1 1 d . . .
S2 S 0.43167(10) 0.77803(11) 0.10336(5) 0.0204(2) Uani 1 1 d . . .
C13 C 0.4521(6) 0.1349(6) 0.0821(3) 0.048(2) Uani 0.585(17) 1 d PD A 1
H13A H 0.4867 0.1833 0.0558 0.058 Uiso 0.585(17) 1 calc PR A 1
H13B H 0.4083 0.0621 0.0650 0.058 Uiso 0.585(17) 1 calc PR A 1
C14 C 0.5602(8) 0.0907(9) 0.1207(4) 0.034(3) Uani 0.585(17) 1 d PD A 1
H14A H 0.6087 0.1617 0.1360 0.051 Uiso 0.585(17) 1 calc PR A 1
H14B H 0.6153 0.0373 0.1040 0.051 Uiso 0.585(17) 1 calc PR A 1
H14C H 0.5272 0.0441 0.1475 0.051 Uiso 0.585(17) 1 calc PR A 1
C13S C 0.4521(6) 0.1349(6) 0.0821(3) 0.048(2) Uani 0.415(17) 1 d PD A 2
H13C H 0.4457 0.0522 0.0973 0.058 Uiso 0.415(17) 1 calc PR A 2
H13D H 0.5354 0.1681 0.0977 0.058 Uiso 0.415(17) 1 calc PR A 2
C14S C 0.4636(15) 0.1113(16) 0.0273(3) 0.051(6) Uani 0.415(17) 1 d PD A 2
H14D H 0.4854 0.0245 0.0230 0.077 Uiso 0.415(17) 1 calc PR A 2
H14E H 0.5300 0.1641 0.0173 0.077 Uiso 0.415(17) 1 calc PR A 2
H14F H 0.3828 0.1298 0.0057 0.077 Uiso 0.415(17) 1 calc PR A 2

loop_
_atom_site_aniso_label
_atom_site_aniso_U_11
_atom_site_aniso_U_22
_atom_site_aniso_U_33
_atom_site_aniso_U_23
_atom_site_aniso_U_13
_atom_site_aniso_U_12
C1 0.008(2) 0.026(3) 0.019(2) -0.0033(19) 0.0035(17) -0.0067(18)
C2 0.013(2) 0.019(2) 0.023(2) 0.0002(19) 0.0048(18) -0.0053(17)
C3 0.016(2) 0.017(2) 0.017(2) -0.0014(17) 0.0018(18) -0.0065(17)
C4 0.034(3) 0.019(3) 0.021(3) 0.003(2) 0.003(2) 0.004(2)
C5 0.047(4) 0.033(3) 0.015(2) 0.003(2) 0.004(2) -0.001(3)
C6 0.032(3) 0.024(3) 0.023(2) -0.009(2) 0.008(2) -0.002(2)
C7 0.019(2) 0.019(3) 0.025(3) -0.0018(19) 0.0032(19) -0.0036(18)
C8 0.013(2) 0.018(2) 0.021(2) -0.0006(18) 0.0028(17) -0.0072(17)
C9 0.018(2) 0.023(3) 0.023(2) 0.002(2) 0.0037(18) -0.0008(19)
C10 0.017(2) 0.032(3) 0.016(2) 0.004(2) 0.0041(18) -0.003(2)
C11 0.014(2) 0.018(2) 0.022(2) -0.0028(18) 0.0071(18) -0.0059(17)
C12 0.028(3) 0.023(3) 0.027(3) -0.004(2) 0.014(2) -0.005(2)
C15 0.029(3) 0.039(4) 0.034(3) -0.003(3) 0.007(2) -0.011(2)
C16 0.035(3) 0.035(3) 0.049(4) 0.005(3) 0.018(3) 0.000(3)
C17 0.011(2) 0.022(2) 0.018(2) 0.0035(19) 0.0010(17) -0.0055(18)
C18 0.020(2) 0.019(2) 0.023(2) -0.0005(19) 0.0022(19) -0.0051(19)
C19 0.021(3) 0.021(3) 0.030(3) 0.001(2) 0.001(2) -0.008(2)
C20 0.014(2) 0.030(3) 0.022(2) 0.008(2) 0.0020(18) -0.0039(19)
C21 0.013(2) 0.032(3) 0.032(3) 0.010(2) 0.001(2) -0.007(2)
C22 0.009(2) 0.048(4) 0.029(3) 0.015(3) 0.0025(19) -0.006(2)
C23 0.014(2) 0.044(3) 0.018(2) 0.007(2) 0.0042(19) 0.001(2)
C24 0.018(2) 0.034(3) 0.014(2) 0.002(2) 0.0014(18) -0.003(2)
C25 0.011(2) 0.027(3) 0.012(2) 0.0058(18) -0.0018(16) -0.0019(18)
C26 0.012(2) 0.023(3) 0.016(2) 0.0027(18) -0.0011(17) -0.0067(18)
C27 0.010(2) 0.020(2) 0.023(2) 0.0048(18) 0.0023(18) -0.0003(17)
C28 0.013(2) 0.014(2) 0.022(2) -0.0047(18) 0.0045(17) -0.0043(17)
C29 0.012(2) 0.023(3) 0.026(3) 0.001(2) 0.0000(18) -0.0045(18)
C30 0.018(3) 0.022(3) 0.052(4) 0.001(2) 0.001(2) 0.001(2)
C31 0.015(2) 0.031(3) 0.024(2) 0.000(2) 0.0057(19) -0.005(2)
C32 0.029(3) 0.039(3) 0.029(3) -0.004(2) 0.013(2) 0.003(2)
N1 0.028(2) 0.024(2) 0.024(2) 0.0021(18) 0.0170(18) -0.0051(18)
N2 0.030(2) 0.029(3) 0.035(3) -0.007(2) 0.012(2) -0.010(2)
N3 0.0119(18) 0.024(2) 0.021(2) -0.0037(17) 0.0024(15) -0.0078(16)
N4 0.0121(18) 0.0154(19) 0.021(2) -0.0004(15) 0.0040(15) -0.0041(14)
O1 0.0129(16) 0.031(2) 0.0179(17) -0.0032(14) 0.0029(13) -0.0059(14)
O2 0.0151(16) 0.0207(18) 0.0285(19) -0.0083(14) 0.0076(14) -0.0093(13)
Pb1 0.01327(12) 0.02262(12) 0.01497(11) -0.00345(7) 0.00385(7) -0.00622(6)
S1 0.0160(6) 0.0174(6) 0.0270(6) -0.0022(4) 0.0063(5) -0.0041(4)
S2 0.0133(5) 0.0206(6) 0.0263(6) -0.0049(4) 0.0000(4) 0.0001(4)
C13 0.057(4) 0.020(3) 0.079(5) -0.017(3) 0.044(4) -0.014(3)
C14 0.028(6) 0.028(6) 0.049(7) -0.007(4) 0.017(5) -0.005(4)
C13S 0.057(4) 0.020(3) 0.079(5) -0.017(3) 0.044(4) -0.014(3)
C14S 0.025(8) 0.031(9) 0.104(17) -0.016(9) 0.031(9) -0.010(6)

loop_
_atom_type_symbol
_atom_type_description
_atom_type_scat_dispersion_real
_atom_type_scat_dispersion_imag
_atom_type_scat_source
C C 0.0181 0.0091 'International Tables Vol C Tables 4.2.6.8 and 6.1.1.4'
H H 0.0000 0.0000 'International Tables Vol C Tables 4.2.6.8 and 6.1.1.4'
N N 0.0311 0.0180 'International Tables Vol C Tables 4.2.6.8 and 6.1.1.4'
O O 0.0492 0.0322 'International Tables Vol C Tables 4.2.6.8 and 6.1.1.4'
S S 0.3331 0.5567 'International Tables Vol C Tables 4.2.6.8 and 6.1.1.4'
Pb Pb -4.0753 8.5060 'International Tables Vol C Tables 4.2.6.8 and 6.1.1.4'

loop_
_geom_angle_atom_site_label_1
_geom_angle_atom_site_label_2
_geom_angle_atom_site_label_3
_geom_angle
_geom_angle_site_symmetry_3
C2 C1 C10 119.5(5) .
C2 C1 C11 121.6(5) .
C10 C1 C11 118.7(4) .
C1 C2 C3 120.8(5) .
C1 C2 H2 119.6 .
C3 C2 H2 119.6 .
C8 C3 C2 118.9(4) .
C8 C3 C4 118.4(5) .
C2 C3 C4 122.7(5) .
C5 C4 C3 121.2(5) .
C5 C4 H4 119.4 .
C3 C4 H4 119.4 .
C4 C5 C6 119.9(5) .
C4 C5 H5 120.1 .
C6 C5 H5 120.1 .
C7 C6 C5 120.5(5) .
C7 C6 H6 119.8 .
C5 C6 H6 119.8 .
C6 C7 C8 121.0(5) .
C6 C7 H7 119.5 .
C8 C7 H7 119.5 .
C9 C8 C3 118.9(5) .
C9 C8 C7 122.1(5) .
C3 C8 C7 119.1(5) .
C10 C9 C8 121.3(5) .
C10 C9 H9 119.3 .
C8 C9 H9 119.3 .
C9 C10 C1 120.5(5) .
C9 C10 H10 119.7 .
C1 C10 H10 119.7 .
O1 C11 N1 125.8(5) .
O1 C11 C1 117.4(4) .
N1 C11 C1 116.8(4) .
N2 C12 N1 117.6(5) .
N2 C12 S1 120.9(4) .
N1 C12 S1 121.3(4) .
C16 C15 N2 112.5(5) .
C16 C15 H15A 109.1 .
N2 C15 H15A 109.1 .
C16 C15 H15B 109.1 .
N2 C15 H15B 109.1 .
H15A C15 H15B 107.8 .
C15 C16 H16A 109.5 .
C15 C16 H16B 109.5 .
H16A C16 H16B 109.5 .
C15 C16 H16C 109.5 .
H16A C16 H16C 109.5 .
H16B C16 H16C 109.5 .
C26 C17 C18 118.9(4) .
C26 C17 C27 120.6(4) .
C18 C17 C27 120.5(4) .
C19 C18 C17 120.7(5) .
C19 C18 H18 119.6 .
C17 C18 H18 119.6 .
C18 C19 C20 121.3(5) .
C18 C19 H19 119.3 .
C20 C19 H19 119.3 .
C19 C20 C25 118.0(4) .
C19 C20 C21 123.7(5) .
C25 C20 C21 118.2(5) .
C22 C21 C20 121.3(5) .
C22 C21 H21 119.3 .
C20 C21 H21 119.3 .
C21 C22 C23 120.9(5) .
C21 C22 H22 119.6 .
C23 C22 H22 119.6 .
C24 C23 C22 119.7(5) .
C24 C23 H23 120.2 .
C22 C23 H23 120.2 .
C23 C24 C25 120.7(5) .
C23 C24 H24 119.6 .
C25 C24 H24 119.6 .
C26 C25 C20 119.1(5) .
C26 C25 C24 121.7(5) .
C20 C25 C24 119.1(4) .
C17 C26 C25 121.8(5) .
C17 C26 H26 119.1 .
C25 C26 H26 119.1 .
O2 C27 N3 126.8(4) .
O2 C27 C17 117.5(4) .
N3 C27 C17 115.5(4) .
N4 C28 N3 116.8(4) .
N4 C28 S2 120.2(3) .
N3 C28 S2 122.5(4) .
N4 C29 C30 112.9(4) .
N4 C29 H29A 109.0 .
C30 C29 H29A 109.0 .
N4 C29 H29B 109.0 .
C30 C29 H29B 109.0 .
H29A C29 H29B 107.8 .
C29 C30 H30A 109.5 .
C29 C30 H30B 109.5 .
H30A C30 H30B 109.5 .
C29 C30 H30C 109.5 .
H30A C30 H30C 109.5 .
H30B C30 H30C 109.5 .
N4 C31 C32 112.7(4) .
N4 C31 H31A 109.1 .
C32 C31 H31A 109.1 .
N4 C31 H31B 109.1 .
C32 C31 H31B 109.1 .
H31A C31 H31B 107.8 .
C31 C32 H32A 109.5 .
C31 C32 H32B 109.5 .
H32A C32 H32B 109.5 .
C31 C32 H32C 109.5 .
H32A C32 H32C 109.5 .
H32B C32 H32C 109.5 .
C11 N1 C12 122.1(4) .
C12 N2 C13 122.9(5) .
C12 N2 C15 121.3(5) .
C13 N2 C15 115.7(5) .
C27 N3 C28 122.9(4) .
C28 N4 C31 123.5(4) .
C28 N4 C29 120.5(4) .
C31 N4 C29 115.8(4) .
C11 O1 Pb1 123.2(3) .
C27 O2 Pb1 130.1(3) .
O1 Pb1 O2 148.88(12) .
O1 Pb1 S2 84.09(9) .
O2 Pb1 S2 79.81(8) .
O1 Pb1 S1 80.90(9) .
O2 Pb1 S1 76.09(9) .
S2 Pb1 S1 100.38(4) .
O1 Pb1 Pb1 133.54(9) 3_665
O2 Pb1 Pb1 59.73(8) 3_665
S2 Pb1 Pb1 139.23(3) 3_665
S1 Pb1 Pb1 75.98(3) 3_665
C12 S1 Pb1 100.0(2) .
C28 S2 Pb1 97.05(16) .
N2 C13 C14 115.0(6) .
N2 C13 H13A 108.5 .
C14 C13 H13A 108.5 .
N2 C13 H13B 108.5 .
C14 C13 H13B 108.5 .
H13A C13 H13B 107.5 .
H14D C14S H14E 109.5 .
H14D C14S H14F 109.5 .
H14E C14S H14F 109.5 .

loop_
_geom_bond_atom_site_label_1
_geom_bond_atom_site_label_2
_geom_bond_distance
_geom_bond_site_symmetry_2
C1 C2 1.369(7) .
C1 C10 1.418(8) .
C1 C11 1.494(6) .
C2 C3 1.423(7) .
C2 H2 0.9500 .
C3 C8 1.415(7) .
C3 C4 1.428(7) .
C4 C5 1.369(8) .
C4 H4 0.9500 .
C5 C6 1.419(8) .
C5 H5 0.9500 .
C6 C7 1.353(8) .
C6 H6 0.9500 .
C7 C8 1.430(7) .
C7 H7 0.9500 .
C8 C9 1.407(7) .
C9 C10 1.358(7) .
C9 H9 0.9500 .
C10 H10 0.9500 .
C11 O1 1.275(6) .
C11 N1 1.307(7) .
C12 N2 1.321(7) .
C12 N1 1.356(7) .
C12 S1 1.749(5) .
C15 C16 1.474(9) .
C15 N2 1.504(7) .
C15 H15A 0.9900 .
C15 H15B 0.9900 .
C16 H16A 0.9800 .
C16 H16B 0.9800 .
C16 H16C 0.9800 .
C17 C26 1.371(7) .
C17 C18 1.413(7) .
C17 C27 1.502(6) .
C18 C19 1.368(7) .
C18 H18 0.9500 .
C19 C20 1.418(8) .
C19 H19 0.9500 .
C20 C25 1.420(7) .
C20 C21 1.427(7) .
C21 C22 1.338(9) .
C21 H21 0.9500 .
C22 C23 1.424(9) .
C22 H22 0.9500 .
C23 C24 1.365(7) .
C23 H23 0.9500 .
C24 C25 1.421(7) .
C24 H24 0.9500 .
C25 C26 1.411(6) .
C26 H26 0.9500 .
C27 O2 1.285(6) .
C27 N3 1.307(7) .
C28 N4 1.319(6) .
C28 N3 1.354(6) .
C28 S2 1.741(5) .
C29 N4 1.475(6) .
C29 C30 1.516(7) .
C29 H29A 0.9900 .
C29 H29B 0.9900 .
C30 H30A 0.9800 .
C30 H30B 0.9800 .
C30 H30C 0.9800 .
C31 N4 1.475(6) .
C31 C32 1.519(8) .
C31 H31A 0.9900 .
C31 H31B 0.9900 .
C32 H32A 0.9800 .
C32 H32B 0.9800 .
C32 H32C 0.9800 .
N2 C13 1.437(8) .
O1 Pb1 2.394(3) .
O2 Pb1 2.450(3) .
Pb1 S2 2.6996(12) .
Pb1 S1 2.7080(13) .
Pb1 Pb1 3.5623(4) 3_665
C13 C14 1.4992(10) .
C13 H13A 0.9900 .
C13 H13B 0.9900 .
C14 H14A 0.9800 .
C14 H14B 0.9800 .
C14 H14C 0.9800 .
C14S H14D 0.9800 .
C14S H14E 0.9800 .
C14S H14F 0.9800 .

loop_
_geom_torsion_atom_site_label_1
_geom_torsion_atom_site_label_2
_geom_torsion_atom_site_label_3
_geom_torsion_atom_site_label_4
_geom_torsion
_geom_torsion_site_symmetry_1
_geom_torsion_site_symmetry_4
C10 C1 C2 C3 0.5(7) . .
C11 C1 C2 C3 176.1(4) . .
C1 C2 C3 C8 -0.7(7) . .
C1 C2 C3 C4 178.0(5) . .
C8 C3 C4 C5 0.3(8) . .
C2 C3 C4 C5 -178.4(5) . .
C3 C4 C5 C6 -1.3(9) . .
C4 C5 C6 C7 1.3(9) . .
C5 C6 C7 C8 -0.2(8) . .
C2 C3 C8 C9 0.7(7) . .
C4 C3 C8 C9 -178.1(5) . .
C2 C3 C8 C7 179.6(4) . .
C4 C3 C8 C7 0.8(7) . .
C6 C7 C8 C9 178.0(5) . .
C6 C7 C8 C3 -0.9(7) . .
C3 C8 C9 C10 -0.5(7) . .
C7 C8 C9 C10 -179.3(5) . .
C8 C9 C10 C1 0.3(8) . .
C2 C1 C10 C9 -0.3(7) . .
C11 C1 C10 C9 -176.0(4) . .
C2 C1 C11 O1 -175.7(4) . .
C10 C1 C11 O1 -0.1(6) . .
C2 C1 C11 N1 7.7(7) . .
C10 C1 C11 N1 -176.7(4) . .
C26 C17 C18 C19 -0.6(8) . .
C27 C17 C18 C19 176.4(5) . .
C17 C18 C19 C20 -1.9(8) . .
C18 C19 C20 C25 2.5(8) . .
C18 C19 C20 C21 -177.9(5) . .
C19 C20 C21 C22 -179.8(5) . .
C25 C20 C21 C22 -0.2(8) . .
C20 C21 C22 C23 -0.8(8) . .
C21 C22 C23 C24 1.8(8) . .
C22 C23 C24 C25 -1.7(8) . .
C19 C20 C25 C26 -0.7(7) . .
C21 C20 C25 C26 179.7(4) . .
C19 C20 C25 C24 179.9(5) . .
C21 C20 C25 C24 0.3(7) . .
C23 C24 C25 C26 -178.7(5) . .
C23 C24 C25 C20 0.6(7) . .
C18 C17 C26 C25 2.4(7) . .
C27 C17 C26 C25 -174.6(4) . .
C20 C25 C26 C17 -1.7(7) . .
C24 C25 C26 C17 177.6(5) . .
C26 C17 C27 O2 -15.1(7) . .
C18 C17 C27 O2 168.0(5) . .
C26 C17 C27 N3 160.2(5) . .
C18 C17 C27 N3 -16.8(7) . .
O1 C11 N1 C12 21.2(8) . .
C1 C11 N1 C12 -162.4(5) . .
N2 C12 N1 C11 -130.5(6) . .
S1 C12 N1 C11 55.7(7) . .
N1 C12 N2 C13 -170.6(6) . .
S1 C12 N2 C13 3.3(9) . .
N1 C12 N2 C15 12.7(9) . .
S1 C12 N2 C15 -173.4(4) . .
C16 C15 N2 C12 -109.1(7) . .
C16 C15 N2 C13 74.1(7) . .
O2 C27 N3 C28 -10.2(8) . .
C17 C27 N3 C28 175.0(4) . .
N4 C28 N3 C27 130.0(5) . .
S2 C28 N3 C27 -58.2(7) . .
N3 C28 N4 C31 -179.2(4) . .
S2 C28 N4 C31 8.7(6) . .
N3 C28 N4 C29 -4.7(7) . .
S2 C28 N4 C29 -176.7(3) . .
C32 C31 N4 C28 -96.4(6) . .
C32 C31 N4 C29 88.8(5) . .
C30 C29 N4 C28 -88.2(6) . .
C30 C29 N4 C31 86.7(6) . .
N1 C11 O1 Pb1 -62.0(6) . .
C1 C11 O1 Pb1 121.7(4) . .
N3 C27 O2 Pb1 34.0(7) . .
C17 C27 O2 Pb1 -151.3(3) . .
C11 O1 Pb1 O2 -14.6(5) . .
C11 O1 Pb1 S2 -73.6(4) . .
C11 O1 Pb1 S1 27.9(4) . .
C11 O1 Pb1 Pb1 88.6(4) . 3_665
C27 O2 Pb1 O1 -64.0(5) . .
C27 O2 Pb1 S2 -4.0(4) . .
C27 O2 Pb1 S1 -107.5(4) . .
C27 O2 Pb1 Pb1 170.8(5) . 3_665
N2 C12 S1 Pb1 121.4(5) . .
N1 C12 S1 Pb1 -64.9(5) . .
O1 Pb1 S1 C12 20.7(2) . .
O2 Pb1 S1 C12 179.5(2) . .
S2 Pb1 S1 C12 102.88(18) . .
Pb1 Pb1 S1 C12 -118.72(18) 3_665 .
N4 C28 S2 Pb1 -114.2(4) . .
N3 C28 S2 Pb1 74.2(4) . .
O1 Pb1 S2 C28 120.28(19) . .
O2 Pb1 S2 C28 -32.98(19) . .
S1 Pb1 S2 C28 40.68(17) . .
Pb1 Pb1 S2 C28 -39.84(17) 3_665 .
C12 N2 C13 C14 79.1(8) . .
C15 N2 C13 C14 -104.0(7) . .
